data_7102651
loop_
_publ_author_name
'Evans, Louise S'
'Gale, Philip A'

_publ_section_title
;
 Imide linked "4 + 4" macrocycles formed by condensation of
 isophthaloyl dichloride and tetra- or penta-fluoroaniline.
;
_journal_issue 11
_journal_name_full 'Chemical communications (Cambridge, England)'
_journal_page_first 1286
_journal_page_last 1287
_journal_paper_doi 10.1039/b401614a
_journal_year 2004
_chemical_formula_sum 'C58 H23 F16 N5 O8'
_chemical_formula_weight 1221.81
_chemical_name_common 'Compound 2'
_chemical_name_systematic
;
Compound 2
;
_space_group_IT_number 14
_symmetry_cell_setting monoclinic
_symmetry_space_group_name_Hall '-P 2yn'
_symmetry_space_group_name_H-M 'P 1 21/n 1'
_atom_sites_solution_hydrogens geom
_atom_sites_solution_primary direct
_atom_sites_solution_secondary difmap
_audit_creation_method SHELXL-97
_cell_angle_alpha 90.00
_cell_angle_beta 112.58
_cell_angle_gamma 90.00
_cell_formula_units_Z 4
_cell_length_a 17.9621(5)
_cell_length_b 13.2143(3)
_cell_length_c 23.3857(6)
_cell_measurement_reflns_used 30272
_cell_measurement_temperature 293(2)
_cell_measurement_theta_max 27.48
_cell_measurement_theta_min 2.91
_cell_volume 5125.1(2)
_computing_cell_refinement 'DENZO (Otwinowski and Minor, 1997) and COLLECT (Hooft 1998)'
_computing_data_collection 'DENZO (Otwinowski and Minor, 1997)'
_computing_data_reduction 'DENZO (Otwinowski and Minor, 1997) and COLLECT (Hooft 1998)'
_computing_molecular_graphics 'PLATON (Spek, 1990)'
_computing_structure_refinement 'SHELXL-97 (Sheldrick, 1997b)'
_computing_structure_solution 'SHELXS-97 (Sheldrick, 1997a)'
_diffrn_ambient_temperature 293(2)
_diffrn_detector_area_resol_mean 9.091
_diffrn_measured_fraction_theta_full 0.961
_diffrn_measured_fraction_theta_max 0.961
_diffrn_measurement_device_type 'Nonius KappaCCD Area Detector'
_diffrn_measurement_method '\f and zw scans to fill Ewald Sphere'
_diffrn_radiation_monochromator graphite
_diffrn_radiation_source 'Nonius FR591 rotating anode'
_diffrn_radiation_type MoK\a
_diffrn_radiation_wavelength 0.71073
_diffrn_reflns_av_R_equivalents 0.0489
_diffrn_reflns_av_sigmaI/netI 0.0442
_diffrn_reflns_limit_h_max 23
_diffrn_reflns_limit_h_min -19
_diffrn_reflns_limit_k_max 15
_diffrn_reflns_limit_k_min -17
_diffrn_reflns_limit_l_max 30
_diffrn_reflns_limit_l_min -26
_diffrn_reflns_number 45287
_diffrn_reflns_theta_full 27.51
_diffrn_reflns_theta_max 27.51
_diffrn_reflns_theta_min 3.04
_exptl_absorpt_coefficient_mu 0.145
_exptl_absorpt_correction_type none
_exptl_absorpt_process_details 'SORTAV Blessing (1997)'
_exptl_crystal_colour colourless
_exptl_crystal_density_diffrn 1.583
_exptl_crystal_density_method 'not measured'
_exptl_crystal_description cube
_exptl_crystal_F_000 2456
_refine_diff_density_max 1.427
_refine_diff_density_min -0.499
_refine_diff_density_rms 0.059
_refine_ls_extinction_coef 0.0059(5)
_refine_ls_extinction_expression Fc^*^=kFc[1+0.001xFc^2^\l^3^/sin(2\q)]^-1/4^
_refine_ls_extinction_method SHELXL
_refine_ls_goodness_of_fit_ref 1.022
_refine_ls_hydrogen_treatment mixed
_refine_ls_matrix_type full
_refine_ls_number_parameters 786
_refine_ls_number_reflns 11319
_refine_ls_number_restraints 0
_refine_ls_restrained_S_all 1.022
_refine_ls_R_factor_all 0.0820
_refine_ls_R_factor_gt 0.0524
_refine_ls_shift/su_max 0.007
_refine_ls_shift/su_mean 0.002
_refine_ls_structure_factor_coef Fsqd
_refine_ls_weighting_details 'calc w=1/[\s^2^(Fo^2^)+(0.0805P)^2^+2.1534P] where P=(Fo^2^+2Fc^2^)/3'
_refine_ls_weighting_scheme calc
_refine_ls_wR_factor_gt 0.1344
_refine_ls_wR_factor_ref 0.1512
_reflns_number_gt 7948
_reflns_number_total 11319
_reflns_threshold_expression >2sigma(I)
_cod_data_source_file b401614a.txt
_cod_data_source_block s92_b
_cod_depositor_comments
;
The following automatic conversions were performed:
'_symmetry_cell_setting' value 'Monoclinic' changed to 'monoclinic'
according to '/home/saulius/struct/CIF-dictionaries/cif_core.dic'
dictionary named 'cif_core.dic' version 2.4.1 from 2010-06-29.

Automatic conversion script
Id: cif_fix_enum 1527 2010-12-29 10:47:43Z saulius 
;
_cod_original_sg_symbol_H-M P21/n
_cod_database_code 7102651

loop_
_symmetry_equiv_pos_as_xyz
'x, y, z'
'-x+1/2, y+1/2, -z+1/2'
'-x, -y, -z'
'x-1/2, -y-1/2, z-1/2'

loop_
_atom_site_label
_atom_site_type_symbol
_atom_site_fract_x
_atom_site_fract_y
_atom_site_fract_z
_atom_site_U_iso_or_equiv
_atom_site_adp_type
_atom_site_occupancy
_atom_site_symmetry_multiplicity
_atom_site_calc_flag
_atom_site_refinement_flags
C1 C 0.41217(13) 0.68789(15) -0.17937(10) 0.0281(5) Uani 1 1 d .
C2 C 0.34340(15) 0.74335(19) -0.21178(14) 0.0455(6) Uani 1 1 d .
C3 C 0.30034(19) 0.7884(2) -0.1822(2) 0.0646(10) Uani 1 1 d .
C4 C 0.3228(2) 0.7784(2) -0.1196(2) 0.0692(11) Uani 1 1 d .
H4 H 0.2928 0.8087 -0.0996 0.083 Uiso 1 1 calc R
C5 C 0.3905(2) 0.7228(2) -0.08662(14) 0.0544(8) Uani 1 1 d .
C6 C 0.43486(14) 0.67767(17) -0.11642(11) 0.0349(5) Uani 1 1 d .
C7 C 0.44566(12) 0.53023(15) -0.21558(9) 0.0254(4) Uani 1 1 d .
C8 C 0.50989(12) 0.46814(15) -0.22344(9) 0.0250(4) Uani 1 1 d .
C9 C 0.48850(13) 0.37264(16) -0.24974(10) 0.0296(5) Uani 1 1 d .
H9 H 0.4348 0.3525 -0.2650 0.036 Uiso 1 1 calc R
C10 C 0.54696(14) 0.30757(16) -0.25317(10) 0.0326(5) Uani 1 1 d .
H10 H 0.5322 0.2449 -0.2723 0.039 Uiso 1 1 calc R
C11 C 0.62722(14) 0.33537(16) -0.22829(10) 0.0316(5) Uani 1 1 d .
H11 H 0.6667 0.2904 -0.2289 0.038 Uiso 1 1 calc R
C12 C 0.64878(13) 0.43108(16) -0.20224(9) 0.0274(4) Uani 1 1 d .
C13 C 0.59020(12) 0.49781(15) -0.20058(9) 0.0257(4) Uani 1 1 d .
H7 H 0.6046 0.5623 -0.1842 0.031 Uiso 1 1 calc R
C14 C 0.73595(13) 0.45810(15) -0.17216(10) 0.0265(4) Uani 1 1 d .
C15 C 0.71307(12) 0.59039(16) -0.25144(10) 0.0275(4) Uani 1 1 d .
C16 C 0.69954(14) 0.53464(17) -0.30449(11) 0.0342(5) Uani 1 1 d .
C17 C 0.65446(16) 0.5756(2) -0.36160(11) 0.0426(6) Uani 1 1 d .
C18 C 0.62523(15) 0.6724(2) -0.36744(12) 0.0438(6) Uani 1 1 d .
H18 H 0.5962 0.6996 -0.4064 0.053 Uiso 1 1 calc R
C19 C 0.63940(14) 0.72820(18) -0.31515(12) 0.0380(6) Uani 1 1 d .
C20 C 0.68269(13) 0.68754(17) -0.25783(11) 0.0319(5) Uani 1 1 d .
C21 C 0.83605(13) 0.59510(16) -0.16005(10) 0.0290(5) Uani 1 1 d .
C22 C 0.86993(12) 0.59804(15) -0.09127(10) 0.0267(4) Uani 1 1 d .
C23 C 0.82254(12) 0.59417(15) -0.05648(10) 0.0262(4) Uani 1 1 d .
H23 H 0.7675 0.5819 -0.0757 0.031 Uiso 1 1 calc R
C24 C 0.85739(12) 0.60866(15) 0.00713(10) 0.0256(4) Uani 1 1 d .
C25 C 0.94059(13) 0.62423(16) 0.03612(10) 0.0303(5) Uani 1 1 d .
H25 H 0.9641 0.6338 0.0788 0.036 Uiso 1 1 calc R
C26 C 0.98754(13) 0.62545(17) 0.00161(11) 0.0339(5) Uani 1 1 d .
H26 H 1.0430 0.6339 0.0211 0.041 Uiso 1 1 calc R
C27 C 0.95247(13) 0.61415(16) -0.06193(11) 0.0320(5) Uani 1 1 d .
H27 H 0.9843 0.6173 -0.0852 0.038 Uiso 1 1 calc R
C28 C 0.80828(12) 0.61611(15) 0.04572(9) 0.0250(4) Uani 1 1 d .
C29 C 0.74842(13) 0.44753(15) 0.01207(10) 0.0265(4) Uani 1 1 d .
C30 C 0.81531(13) 0.38647(16) 0.03917(11) 0.0305(5) Uani 1 1 d .
C31 C 0.81622(14) 0.28878(17) 0.01847(12) 0.0377(5) Uani 1 1 d .
C32 C 0.75050(16) 0.24815(17) -0.02795(12) 0.0398(6) Uani 1 1 d .
H32 H 0.7514 0.1821 -0.0414 0.048 Uiso 1 1 calc R
C33 C 0.68344(15) 0.30744(18) -0.05394(11) 0.0359(5) Uani 1 1 d .
C34 C 0.68207(13) 0.40607(17) -0.03498(10) 0.0291(5) Uani 1 1 d .
C35 C 0.68942(13) 0.55947(16) 0.06484(10) 0.0287(5) Uani 1 1 d .
C36 C 0.64394(12) 0.73096(15) 0.01687(9) 0.0254(4) Uani 1 1 d .
H42 H 0.6677 0.7194 -0.0115 0.030 Uiso 1 1 calc R
C37 C 0.65205(12) 0.66028(15) 0.06299(9) 0.0261(4) Uani 1 1 d .
C38 C 0.61804(14) 0.67975(17) 0.10634(10) 0.0328(5) Uani 1 1 d .
H38 H 0.6238 0.6330 0.1375 0.039 Uiso 1 1 calc R
C39 C 0.57588(15) 0.76818(18) 0.10310(11) 0.0380(5) Uani 1 1 d .
H39 H 0.5543 0.7813 0.1327 0.046 Uiso 1 1 calc R
C40 C 0.56539(14) 0.83737(18) 0.05651(11) 0.0358(5) Uani 1 1 d .
H40 H 0.5354 0.8958 0.0538 0.043 Uiso 1 1 calc R
C41 C 0.60009(13) 0.81905(15) 0.01350(10) 0.0276(4) Uani 1 1 d .
C43 C 0.64050(13) 0.97056(15) -0.10914(10) 0.0288(5) Uani 1 1 d .
C44 C 0.55188(12) 0.83440(15) -0.17704(9) 0.0238(4) Uani 1 1 d .
H44 H 0.5692 0.7887 -0.1443 0.029 Uiso 1 1 calc R
C45 C 0.57728(12) 0.93475(15) -0.16769(9) 0.0267(4) Uani 1 1 d .
C46 C 0.54981(14) 1.00352(16) -0.21643(10) 0.0324(5) Uani 1 1 d .
H46 H 0.5673 1.0704 -0.2102 0.039 Uiso 1 1 calc R
C47 C 0.49645(14) 0.97241(18) -0.27421(10) 0.0344(5) Uani 1 1 d .
H47 H 0.4767 1.0188 -0.3064 0.041 Uiso 1 1 calc R
C48 C 0.47256(13) 0.87253(17) -0.28393(10) 0.0305(5) Uani 1 1 d .
H48 H 0.4376 0.8516 -0.3230 0.037 Uiso 1 1 calc R
C49 C 0.50044(12) 0.80283(15) -0.23560(9) 0.0248(4) Uani 1 1 d .
C50 C 0.48191(12) 0.69371(16) -0.25048(9) 0.0258(4) Uani 1 1 d .
C51 C 0.88900(16) 0.9394(2) 0.07882(12) 0.0499(7) Uani 1 1 d .
H51 H 0.9417 0.9461 0.1075 0.060 Uiso 1 1 calc R
C52 C 0.82599(18) 0.9773(2) 0.09060(12) 0.0540(7) Uani 1 1 d .
C53 C 0.74800(15) 0.97006(19) 0.04789(11) 0.0402(6) Uani 1 1 d .
C54 C 0.73103(13) 0.91989(16) -0.00736(10) 0.0293(5) Uani 1 1 d .
C55 C 0.79501(14) 0.87956(16) -0.01845(10) 0.0321(5) Uani 1 1 d .
C56 C 0.87266(14) 0.89118(18) 0.02357(12) 0.0402(6) Uani 1 1 d .
C42 C 0.58489(13) 0.89248(15) -0.03819(10) 0.0281(5) Uani 1 1 d .
N1 N 0.45666(10) 0.63796(12) -0.21001(8) 0.0245(4) Uani 1 1 d .
N2 N 0.75789(10) 0.55119(13) -0.19092(8) 0.0280(4) Uani 1 1 d .
N3 N 0.65149(10) 0.91482(13) -0.05404(8) 0.0272(4) Uani 1 1 d .
N4 N 0.74395(10) 0.54779(12) 0.03317(8) 0.0243(4) Uani 1 1 d .
O1 O 0.38782(9) 0.49361(11) -0.20963(7) 0.0324(4) Uani 1 1 d .
O2 O 0.48921(10) 0.65415(12) -0.29463(7) 0.0339(4) Uani 1 1 d .
O3 O 0.86903(10) 0.63455(13) -0.19055(8) 0.0402(4) Uani 1 1 d .
O4 O 0.78502(9) 0.40586(11) -0.13327(7) 0.0317(3) Uani 1 1 d .
O5 O 0.68577(10) 1.03896(12) -0.10732(8) 0.0403(4) Uani 1 1 d .
O6 O 0.51959(9) 0.93003(12) -0.06650(7) 0.0367(4) Uani 1 1 d .
O7 O 0.67232(11) 0.48636(12) 0.08771(9) 0.0428(4) Uani 1 1 d .
O8 O 0.82194(9) 0.67943(11) 0.08615(7) 0.0319(3) Uani 1 1 d .
F1 F 0.31888(9) 0.75204(14) -0.27351(9) 0.0659(5) Uani 1 1 d .
F2 F 0.23511(13) 0.84296(15) -0.21501(15) 0.1119(10) Uani 1 1 d .
F3 F 0.41435(13) 0.71004(17) -0.02569(9) 0.0843(7) Uani 1 1 d .
F4 F 0.50012(9) 0.62216(13) -0.08470(6) 0.0474(4) Uani 1 1 d .
F5 F 0.72911(10) 0.44117(11) -0.30010(7) 0.0495(4) Uani 1 1 d .
F6 F 0.63907(11) 0.51953(15) -0.41260(7) 0.0648(5) Uani 1 1 d .
F7 F 0.60873(10) 0.82155(12) -0.31953(8) 0.0551(4) Uani 1 1 d .
F8 F 0.69498(9) 0.74215(10) -0.20661(7) 0.0437(3) Uani 1 1 d .
F9 F 0.87969(8) 0.42352(10) 0.08554(6) 0.0396(3) Uani 1 1 d .
F10 F 0.88326(9) 0.23288(11) 0.04543(9) 0.0576(4) Uani 1 1 d .
F11 F 0.61674(9) 0.27030(12) -0.09890(7) 0.0505(4) Uani 1 1 d .
F12 F 0.61565(8) 0.46238(10) -0.06085(6) 0.0405(3) Uani 1 1 d .
F13 F 0.93343(9) 0.85430(12) 0.00958(9) 0.0593(5) Uani 1 1 d .
F14 F 0.78007(9) 0.83124(10) -0.07238(7) 0.0430(3) Uani 1 1 d .
F15 F 0.68736(10) 1.01250(13) 0.05958(8) 0.0608(5) Uani 1 1 d .
F16 F 0.83886(13) 1.0238(2) 0.14443(8) 0.0900(7) Uani 1 1 d .
C57 C 0.3134(3) 0.0332(3) 0.7576(3) 0.124(2) Uani 1 1 d .
H20A H 0.3558 -0.0144 0.7780 0.186 Uiso 1 1 calc R
H20B H 0.2689 -0.0014 0.7271 0.186 Uiso 1 1 calc R
H20C H 0.2961 0.0641 0.7876 0.186 Uiso 1 1 calc R
C58 C 0.34325(19) 0.1108(2) 0.7277(2) 0.0740(11) Uani 1 1 d .
N5 N 0.36765(18) 0.1700(2) 0.70514(18) 0.0793(9) Uani 1 1 d .

loop_
_atom_site_aniso_label
_atom_site_aniso_U_11
_atom_site_aniso_U_22
_atom_site_aniso_U_33
_atom_site_aniso_U_23
_atom_site_aniso_U_13
_atom_site_aniso_U_12
C1 0.0297(11) 0.0208(10) 0.0395(12) -0.0015(9) 0.0195(10) -0.0016(8)
C2 0.0375(13) 0.0334(12) 0.0732(19) 0.0158(13) 0.0299(13) 0.0043(10)
C3 0.0580(18) 0.0316(14) 0.134(3) 0.0227(17) 0.069(2) 0.0134(13)
C4 0.077(2) 0.0307(14) 0.141(4) -0.0166(18) 0.087(3) -0.0081(14)
C5 0.076(2) 0.0491(16) 0.0640(18) -0.0302(14) 0.0555(17) -0.0346(15)
C6 0.0383(12) 0.0333(12) 0.0393(12) -0.0097(10) 0.0218(11) -0.0123(10)
C7 0.0267(10) 0.0261(10) 0.0224(10) -0.0021(8) 0.0084(8) -0.0035(8)
C8 0.0281(10) 0.0247(10) 0.0232(10) -0.0006(8) 0.0112(8) -0.0006(8)
C9 0.0306(11) 0.0274(11) 0.0295(11) -0.0036(9) 0.0101(9) -0.0044(9)
C10 0.0386(12) 0.0241(10) 0.0346(11) -0.0063(9) 0.0134(10) -0.0047(9)
C11 0.0367(12) 0.0260(11) 0.0353(11) -0.0017(9) 0.0174(10) 0.0028(9)
C12 0.0303(11) 0.0274(10) 0.0261(10) -0.0010(9) 0.0128(9) -0.0008(8)
C13 0.0297(10) 0.0235(10) 0.0259(10) -0.0037(8) 0.0131(9) -0.0028(8)
C14 0.0312(11) 0.0237(10) 0.0293(10) -0.0038(9) 0.0170(9) 0.0000(9)
C15 0.0266(10) 0.0308(11) 0.0284(10) 0.0013(9) 0.0140(9) -0.0010(8)
C16 0.0392(12) 0.0342(12) 0.0330(12) 0.0001(10) 0.0182(10) 0.0034(10)
C17 0.0448(14) 0.0567(16) 0.0286(12) -0.0008(11) 0.0167(11) 0.0010(12)
C18 0.0374(13) 0.0610(17) 0.0374(13) 0.0176(12) 0.0193(11) 0.0080(12)
C19 0.0329(12) 0.0374(13) 0.0521(15) 0.0146(11) 0.0255(11) 0.0066(10)
C20 0.0330(11) 0.0325(11) 0.0378(12) 0.0015(10) 0.0219(10) -0.0029(9)
C21 0.0273(10) 0.0287(11) 0.0345(11) -0.0003(9) 0.0160(9) -0.0008(9)
C22 0.0267(10) 0.0232(10) 0.0313(11) -0.0006(9) 0.0122(9) -0.0011(8)
C23 0.0235(10) 0.0240(10) 0.0307(10) -0.0006(8) 0.0100(9) -0.0003(8)
C24 0.0264(10) 0.0202(9) 0.0294(10) 0.0018(8) 0.0099(9) 0.0010(8)
C25 0.0272(10) 0.0296(11) 0.0306(11) 0.0003(9) 0.0071(9) -0.0029(9)
C26 0.0227(10) 0.0341(12) 0.0425(13) -0.0023(10) 0.0100(10) -0.0025(9)
C27 0.0280(11) 0.0302(11) 0.0416(12) 0.0010(10) 0.0178(10) -0.0006(9)
C28 0.0232(10) 0.0232(10) 0.0244(10) 0.0023(8) 0.0042(8) 0.0032(8)
C29 0.0307(10) 0.0239(10) 0.0287(10) 0.0000(8) 0.0158(9) 0.0000(8)
C30 0.0282(11) 0.0257(10) 0.0394(12) 0.0011(9) 0.0152(10) -0.0019(9)
C31 0.0364(12) 0.0284(11) 0.0580(15) 0.0048(11) 0.0290(12) 0.0060(10)
C32 0.0543(15) 0.0255(11) 0.0528(14) -0.0087(11) 0.0351(13) -0.0075(11)
C33 0.0435(13) 0.0355(12) 0.0341(12) -0.0074(10) 0.0207(11) -0.0136(10)
C34 0.0299(11) 0.0321(11) 0.0286(10) 0.0000(9) 0.0148(9) -0.0021(9)
C35 0.0346(11) 0.0261(11) 0.0282(10) 0.0014(9) 0.0152(9) 0.0012(9)
C36 0.0263(10) 0.0272(10) 0.0233(9) -0.0027(8) 0.0103(8) 0.0015(8)
C37 0.0276(10) 0.0248(10) 0.0269(10) -0.0021(8) 0.0114(9) -0.0005(8)
C38 0.0404(12) 0.0311(11) 0.0307(11) 0.0011(9) 0.0179(10) 0.0020(10)
C39 0.0475(14) 0.0380(13) 0.0380(12) -0.0022(10) 0.0270(11) 0.0072(11)
C40 0.0410(13) 0.0325(12) 0.0368(12) -0.0032(10) 0.0184(10) 0.0098(10)
C41 0.0302(11) 0.0244(10) 0.0273(10) -0.0023(9) 0.0102(9) 0.0027(8)
C43 0.0333(11) 0.0197(10) 0.0284(10) 0.0004(8) 0.0060(9) 0.0025(9)
C44 0.0246(10) 0.0235(10) 0.0221(9) 0.0040(8) 0.0075(8) 0.0002(8)
C45 0.0269(10) 0.0240(10) 0.0264(10) 0.0014(8) 0.0071(8) 0.0016(8)
C46 0.0359(12) 0.0241(10) 0.0332(11) 0.0052(9) 0.0089(10) 0.0000(9)
C47 0.0334(11) 0.0350(12) 0.0290(11) 0.0102(9) 0.0056(9) 0.0018(10)
C48 0.0268(10) 0.0354(12) 0.0250(10) 0.0029(9) 0.0050(9) -0.0022(9)
C49 0.0222(9) 0.0272(10) 0.0245(10) 0.0022(8) 0.0084(8) -0.0015(8)
C50 0.0231(10) 0.0308(11) 0.0216(9) 0.0002(8) 0.0067(8) -0.0018(8)
C51 0.0356(13) 0.0570(17) 0.0391(14) 0.0099(13) -0.0054(11) -0.0056(12)
C52 0.0560(17) 0.0668(19) 0.0281(12) -0.0111(12) 0.0039(12) -0.0145(15)
C53 0.0416(13) 0.0418(13) 0.0331(12) -0.0097(10) 0.0098(11) -0.0019(11)
C54 0.0335(11) 0.0238(10) 0.0248(10) 0.0010(8) 0.0048(9) 0.0000(9)
C55 0.0402(12) 0.0225(10) 0.0315(11) 0.0030(9) 0.0113(10) 0.0010(9)
C56 0.0326(12) 0.0331(12) 0.0496(14) 0.0138(11) 0.0098(11) 0.0052(10)
C42 0.0328(11) 0.0231(10) 0.0266(10) -0.0036(8) 0.0095(9) 0.0049(9)
N1 0.0264(8) 0.0246(8) 0.0248(8) -0.0014(7) 0.0123(7) -0.0012(7)
N2 0.0285(9) 0.0296(9) 0.0279(9) 0.0012(7) 0.0129(8) -0.0017(7)
N3 0.0299(9) 0.0215(8) 0.0248(8) 0.0008(7) 0.0044(7) 0.0011(7)
N4 0.0256(8) 0.0212(8) 0.0281(9) -0.0004(7) 0.0124(7) 0.0013(7)
O1 0.0322(8) 0.0297(8) 0.0398(9) -0.0047(7) 0.0187(7) -0.0062(6)
O2 0.0424(9) 0.0358(8) 0.0259(8) -0.0037(7) 0.0156(7) -0.0066(7)
O3 0.0369(9) 0.0510(10) 0.0387(9) 0.0038(8) 0.0212(8) -0.0087(8)
O4 0.0310(8) 0.0282(8) 0.0367(8) 0.0012(7) 0.0140(7) 0.0034(6)
O5 0.0466(9) 0.0249(8) 0.0367(9) 0.0040(7) 0.0019(7) -0.0095(7)
O6 0.0353(9) 0.0368(9) 0.0356(8) 0.0025(7) 0.0109(7) 0.0133(7)
O7 0.0638(11) 0.0271(8) 0.0553(10) 0.0078(8) 0.0425(10) 0.0049(8)
O8 0.0299(8) 0.0325(8) 0.0283(8) -0.0073(7) 0.0056(6) -0.0004(6)
F1 0.0384(8) 0.0766(12) 0.0763(12) 0.0422(10) 0.0149(8) 0.0113(8)
F2 0.0735(13) 0.0625(12) 0.238(3) 0.0675(16) 0.1025(18) 0.0408(10)
F3 0.1074(16) 0.1088(16) 0.0684(12) -0.0493(11) 0.0688(12) -0.0608(13)
F4 0.0401(8) 0.0702(10) 0.0296(7) 0.0033(7) 0.0107(6) -0.0073(7)
F5 0.0669(10) 0.0430(8) 0.0423(8) -0.0030(7) 0.0249(7) 0.0113(7)
F6 0.0747(11) 0.0841(13) 0.0314(8) -0.0078(8) 0.0157(8) 0.0122(10)
F7 0.0560(9) 0.0474(9) 0.0765(11) 0.0254(8) 0.0418(9) 0.0180(7)
F8 0.0553(9) 0.0331(7) 0.0511(8) -0.0077(6) 0.0297(7) -0.0015(6)
F9 0.0297(7) 0.0341(7) 0.0470(8) 0.0022(6) 0.0058(6) 0.0018(6)
F10 0.0465(9) 0.0320(8) 0.0971(13) 0.0035(8) 0.0306(9) 0.0123(7)
F11 0.0575(9) 0.0497(9) 0.0415(8) -0.0160(7) 0.0159(7) -0.0217(7)
F12 0.0341(7) 0.0430(8) 0.0356(7) 0.0021(6) 0.0038(6) 0.0011(6)
F13 0.0384(8) 0.0512(9) 0.0856(12) 0.0094(9) 0.0207(8) 0.0087(7)
F14 0.0482(8) 0.0391(8) 0.0445(8) -0.0112(6) 0.0208(7) -0.0011(6)
F15 0.0582(10) 0.0676(11) 0.0573(10) -0.0357(9) 0.0229(8) -0.0073(8)
F16 0.0788(13) 0.1347(19) 0.0405(9) -0.0437(11) 0.0051(9) -0.0245(13)
C57 0.066(3) 0.081(3) 0.234(7) 0.047(4) 0.066(3) -0.005(2)
C58 0.0390(16) 0.0417(17) 0.137(3) -0.005(2) 0.0286(19) -0.0022(13)
N5 0.0662(18) 0.0416(15) 0.135(3) -0.0127(17) 0.0438(19) -0.0061(13)

loop_
_atom_type_symbol
_atom_type_description
_atom_type_scat_dispersion_real
_atom_type_scat_dispersion_imag
_atom_type_scat_source
C C 0.0033 0.0016 'International Tables Vol C Tables 4.2.6.8 and 6.1.1.4'
H H 0.0000 0.0000 'International Tables Vol C Tables 4.2.6.8 and 6.1.1.4'
N N 0.0061 0.0033 'International Tables Vol C Tables 4.2.6.8 and 6.1.1.4'
O O 0.0106 0.0060 'International Tables Vol C Tables 4.2.6.8 and 6.1.1.4'
F F 0.0171 0.0103 'International Tables Vol C Tables 4.2.6.8 and 6.1.1.4'

loop_
_geom_angle_atom_site_label_1
_geom_angle_atom_site_label_2
_geom_angle_atom_site_label_3
_geom_angle
C6 C1 C2 118.2(2)
C6 C1 N1 120.03(19)
C2 C1 N1 121.7(2)
F1 C2 C3 119.7(3)
F1 C2 C1 119.3(2)
C3 C2 C1 121.1(3)
F2 C3 C2 119.2(4)
F2 C3 C4 120.0(3)
C2 C3 C4 120.7(3)
C3 C4 C5 119.1(3)
F3 C5 C4 121.3(3)
F3 C5 C6 118.4(3)
C4 C5 C6 120.3(3)
F4 C6 C1 118.9(2)
F4 C6 C5 120.6(2)
C1 C6 C5 120.5(3)
O1 C7 N1 118.92(19)
O1 C7 C8 122.67(19)
N1 C7 C8 118.22(17)
C13 C8 C9 119.73(19)
C13 C8 C7 122.58(18)
C9 C8 C7 117.41(18)
C10 C9 C8 120.2(2)
C11 C10 C9 120.2(2)
C10 C11 C12 119.7(2)
C13 C12 C11 120.3(2)
C13 C12 C14 120.35(18)
C11 C12 C14 119.25(19)
C12 C13 C8 119.84(19)
O4 C14 N2 121.38(19)
O4 C14 C12 123.16(19)
N2 C14 C12 115.44(18)
C20 C15 C16 118.2(2)
C20 C15 N2 119.54(19)
C16 C15 N2 122.25(19)
F5 C16 C17 120.4(2)
F5 C16 C15 119.8(2)
C17 C16 C15 119.7(2)
F6 C17 C18 119.2(2)
F6 C17 C16 119.3(2)
C18 C17 C16 121.5(2)
C19 C18 C17 118.9(2)
F7 C19 C18 120.0(2)
F7 C19 C20 119.8(2)
C18 C19 C20 120.2(2)
F8 C20 C19 119.8(2)
F8 C20 C15 118.7(2)
C19 C20 C15 121.4(2)
O3 C21 N2 119.1(2)
O3 C21 C22 122.6(2)
N2 C21 C22 118.10(18)
C23 C22 C27 119.7(2)
C23 C22 C21 123.09(19)
C27 C22 C21 117.0(2)
C22 C23 C24 119.89(19)
C23 C24 C25 119.8(2)
C23 C24 C28 122.07(18)
C25 C24 C28 117.92(19)
C26 C25 C24 120.0(2)
C25 C26 C27 120.1(2)
C26 C27 C22 120.4(2)
O8 C28 N4 120.59(19)
O8 C28 C24 121.87(19)
N4 C28 C24 117.54(17)
C30 C29 C34 117.63(19)
C30 C29 N4 122.53(19)
C34 C29 N4 119.72(18)
F9 C30 C31 120.2(2)
F9 C30 C29 119.11(19)
C31 C30 C29 120.7(2)
F10 C31 C32 120.0(2)
F10 C31 C30 118.6(2)
C32 C31 C30 121.4(2)
C33 C32 C31 118.1(2)
F11 C33 C32 120.4(2)
F11 C33 C34 118.3(2)
C32 C33 C34 121.3(2)
F12 C34 C33 120.2(2)
F12 C34 C29 118.98(19)
C33 C34 C29 120.8(2)
O7 C35 N4 118.83(19)
O7 C35 C37 123.0(2)
N4 C35 C37 117.95(17)
C41 C36 C37 119.62(19)
C36 C37 C38 119.68(19)
C36 C37 C35 122.43(19)
C38 C37 C35 117.64(19)
C39 C38 C37 120.1(2)
C38 C39 C40 120.7(2)
C39 C40 C41 119.5(2)
C36 C41 C40 120.3(2)
C36 C41 C42 120.93(19)
C40 C41 C42 118.61(19)
O5 C43 N3 119.76(19)
O5 C43 C45 122.6(2)
N3 C43 C45 117.37(18)
C49 C44 C45 119.63(18)
C46 C45 C44 120.12(19)
C46 C45 C43 116.96(19)
C44 C45 C43 122.56(18)
C47 C46 C45 120.0(2)
C48 C47 C46 120.0(2)
C47 C48 C49 120.43(19)
C44 C49 C48 119.79(19)
C44 C49 C50 121.65(18)
C48 C49 C50 118.13(18)
O2 C50 N1 121.18(19)
O2 C50 C49 122.01(19)
N1 C50 C49 116.80(18)
C52 C51 C56 118.0(2)
F16 C52 C51 120.2(2)
F16 C52 C53 118.3(3)
C51 C52 C53 121.5(2)
F15 C53 C52 120.1(2)
F15 C53 C54 119.1(2)
C52 C53 C54 120.7(2)
C53 C54 C55 117.5(2)
C53 C54 N3 122.4(2)
C55 C54 N3 119.97(19)
F14 C55 C56 120.4(2)
F14 C55 C54 118.63(19)
C56 C55 C54 120.9(2)
F13 C56 C51 119.9(2)
F13 C56 C55 118.8(2)
C51 C56 C55 121.3(2)
O6 C42 N3 120.75(19)
O6 C42 C41 123.2(2)
N3 C42 C41 116.02(17)
C50 N1 C1 119.00(17)
C50 N1 C7 121.83(17)
C1 N1 C7 114.88(17)
C14 N2 C15 120.32(17)
C14 N2 C21 122.21(17)
C15 N2 C21 114.99(17)
C42 N3 C54 120.57(17)
C42 N3 C43 120.40(17)
C54 N3 C43 114.57(17)
C28 N4 C29 121.17(17)
C28 N4 C35 119.27(17)
C29 N4 C35 114.57(16)
N5 C58 C57 178.7(4)

loop_
_geom_bond_atom_site_label_1
_geom_bond_atom_site_label_2
_geom_bond_distance
C1 C6 1.375(3)
C1 C2 1.385(3)
C1 N1 1.424(3)
C2 F1 1.343(3)
C2 C3 1.358(4)
C3 F2 1.338(4)
C3 C4 1.367(5)
C4 C5 1.375(5)
C5 F3 1.332(4)
C5 C6 1.380(4)
C6 F4 1.340(3)
C7 O1 1.202(2)
C7 N1 1.436(3)
C7 C8 1.484(3)
C8 C13 1.388(3)
C8 C9 1.392(3)
C9 C10 1.383(3)
C10 C11 1.381(3)
C11 C12 1.393(3)
C12 C13 1.385(3)
C12 C14 1.493(3)
C14 O4 1.210(3)
C14 N2 1.412(3)
C15 C20 1.380(3)
C15 C16 1.382(3)
C15 N2 1.430(3)
C16 F5 1.333(3)
C16 C17 1.379(3)
C17 F6 1.339(3)
C17 C18 1.369(4)
C18 C19 1.366(4)
C19 F7 1.339(3)
C19 C20 1.375(3)
C20 F8 1.342(3)
C21 O3 1.207(3)
C21 N2 1.432(3)
C21 C22 1.486(3)
C22 C23 1.386(3)
C22 C27 1.390(3)
C23 C24 1.388(3)
C24 C25 1.399(3)
C24 C28 1.488(3)
C25 C26 1.373(3)
C26 C27 1.381(3)
C28 O8 1.215(2)
C28 N4 1.406(3)
C29 C30 1.383(3)
C29 C34 1.387(3)
C29 N4 1.427(3)
C30 F9 1.338(3)
C30 C31 1.381(3)
C31 F10 1.345(3)
C31 C32 1.370(4)
C32 C33 1.368(4)
C33 F11 1.347(3)
C33 C34 1.380(3)
C34 F12 1.337(3)
C35 O7 1.200(3)
C35 N4 1.445(3)
C35 C37 1.485(3)
C36 C41 1.391(3)
C36 C37 1.392(3)
C37 C38 1.394(3)
C38 C39 1.379(3)
C39 C40 1.379(3)
C40 C41 1.393(3)
C41 C42 1.491(3)
C43 O5 1.206(3)
C43 N3 1.431(3)
C43 C45 1.481(3)
C44 C49 1.390(3)
C44 C45 1.392(3)
C45 C46 1.392(3)
C46 C47 1.385(3)
C47 C48 1.379(3)
C48 C49 1.394(3)
C49 C50 1.491(3)
C50 O2 1.208(3)
C50 N1 1.405(3)
C51 C52 1.359(4)
C51 C56 1.368(4)
C52 F16 1.338(3)
C52 C53 1.376(4)
C53 F15 1.343(3)
C53 C54 1.378(3)
C54 C55 1.379(3)
C54 N3 1.428(3)
C55 F14 1.345(3)
C55 C56 1.372(3)
C56 F13 1.345(3)
C42 O6 1.210(3)
C42 N3 1.413(3)
C57 C58 1.455(6)
C58 N5 1.123(5)

loop_
_cod_related_entry_id
_cod_related_entry_database
_cod_related_entry_code
1 ChemSpider 21150631
